data_7114797
loop_
_publ_author_name
'Lawrence, Joshua D.'
'Li, Hongxiang'
'Rauchfuss, Thomas B.'

_publ_section_title
;
 Beyond Fe-only hydrogenases: N-functionalized 2-aza-1,3-dithiolates
 Fe2[(SCH2)2NR](CO)x (x = 5, 6)
;
_journal_issue 16
_journal_name_full 'Chemical Communications'
_journal_page_first 1482
_journal_paper_doi 10.1039/b104195a
_journal_year 2001
_chemical_formula_sum 'C10 H11 Fe2 N O5 S3'
_chemical_formula_weight 433.08
_chemical_name_systematic
; 
? 
;
_space_group_IT_number 14
_symmetry_cell_setting monoclinic
_symmetry_space_group_name_Hall '-P 2yn'
_symmetry_space_group_name_H-M 'P 1 21/n 1'
_atom_sites_solution_hydrogens geom
_atom_sites_solution_primary direct
_atom_sites_solution_secondary difmap
_audit_creation_method SHELXL-97
_cell_angle_alpha 90.00
_cell_angle_beta 110.020(12)
_cell_angle_gamma 90.00
_cell_formula_units_Z 8
_cell_length_a 17.341(11)
_cell_length_b 10.489(7)
_cell_length_c 18.338(12)
_cell_measurement_temperature 193(2)
_cell_volume 3134(4)
_computing_cell_refinement 'Bruker SMART'
_computing_data_collection 'Bruker SMART'
_computing_data_reduction 'Bruker SHELXTL'
_computing_molecular_graphics 'Bruker SHELXTL'
_computing_publication_material 'Bruker SHELXTL'
_computing_structure_refinement 'SHELXL-97 (Sheldrick, 1997)'
_computing_structure_solution 'SHELXS-97 (Sheldrick, 1990)'
_diffrn_ambient_temperature 193(2)
_diffrn_measured_fraction_theta_full 0.958
_diffrn_measured_fraction_theta_max 0.958
_diffrn_measurement_device_type 'CCD area detector'
_diffrn_measurement_method 'phi and omega scans'
_diffrn_radiation_monochromator graphite
_diffrn_radiation_source 'fine-focus sealed tube'
_diffrn_radiation_type MoK\a
_diffrn_radiation_wavelength 0.71073
_diffrn_reflns_av_R_equivalents 0.0489
_diffrn_reflns_av_sigmaI/netI 0.0458
_diffrn_reflns_limit_h_max 23
_diffrn_reflns_limit_h_min -23
_diffrn_reflns_limit_k_max 13
_diffrn_reflns_limit_k_min -13
_diffrn_reflns_limit_l_max 21
_diffrn_reflns_limit_l_min -24
_diffrn_reflns_number 28546
_diffrn_reflns_theta_full 28.44
_diffrn_reflns_theta_max 28.44
_diffrn_reflns_theta_min 1.40
_exptl_absorpt_coefficient_mu 2.267
_exptl_absorpt_correction_T_max 0.9918
_exptl_absorpt_correction_T_min 0.7477
_exptl_absorpt_correction_type empirical
_exptl_crystal_colour red
_exptl_crystal_density_diffrn 1.836
_exptl_crystal_density_method 'not measured'
_exptl_crystal_description tabular
_exptl_crystal_F_000 1744
_exptl_crystal_size_max 0.32
_exptl_crystal_size_mid 0.20
_exptl_crystal_size_min 0.06
_refine_diff_density_max 0.456
_refine_diff_density_min -0.633
_refine_diff_density_rms 0.110
_refine_ls_extinction_method none
_refine_ls_goodness_of_fit_ref 1.185
_refine_ls_hydrogen_treatment mixed
_refine_ls_matrix_type full
_refine_ls_number_parameters 381
_refine_ls_number_reflns 7566
_refine_ls_number_restraints 0
_refine_ls_restrained_S_all 1.185
_refine_ls_R_factor_all 0.0548
_refine_ls_R_factor_gt 0.0322
_refine_ls_shift/su_max 0.001
_refine_ls_shift/su_mean 0.000
_refine_ls_structure_factor_coef Fsqd
_refine_ls_weighting_details 'calc w=1/[\s^2^(Fo^2^)+(0.0391P)^2^+0.7693P] where P=(Fo^2^+2Fc^2^)/3'
_refine_ls_weighting_scheme calc
_refine_ls_wR_factor_gt 0.0709
_refine_ls_wR_factor_ref 0.0961
_reflns_number_gt 5732
_reflns_number_total 7566
_reflns_threshold_expression >2sigma(I)
_cod_data_source_file b104195a.txt
_cod_data_source_block 4f
_cod_depositor_comments
;
The following automatic conversions were performed:

'_symmetry_cell_setting' value 'Monoclinic' changed to 'monoclinic'
according to
/usr/data/users/saulius/automatic-downloads/retrospective/RSC/lib/dictionaries/cif_core.dic
dictionary named 'cif_core.dic' version 2.4.2 from 2011-04-26.

Automatic conversion script
Id: cif_fix_values 2281 2013-09-26 08:29:07Z andrius 
;
_cod_original_cell_volume 3134(3)
_cod_original_sg_symbol_H-M P2(1)/n
_cod_database_code 7114797

loop_
_symmetry_equiv_pos_as_xyz
'x, y, z'
'-x+1/2, y+1/2, -z+1/2'
'-x, -y, -z'
'x-1/2, -y-1/2, z-1/2'

loop_
_atom_site_label
_atom_site_type_symbol
_atom_site_fract_x
_atom_site_fract_y
_atom_site_fract_z
_atom_site_U_iso_or_equiv
_atom_site_adp_type
_atom_site_occupancy
_atom_site_symmetry_multiplicity
_atom_site_calc_flag
_atom_site_refinement_flags
Fe1 Fe 0.20729(3) 0.81224(4) 0.18388(3) 0.02502(11) Uani 1 1 d .
C2 C 0.2940(2) 0.7077(3) 0.2046(2) 0.0332(8) Uani 1 1 d .
Fe2 Fe 0.11268(3) 0.74265(4) 0.05251(3) 0.02243(11) Uani 1 1 d .
C4 C 0.13596(19) 0.8443(3) -0.0132(2) 0.0309(7) Uani 1 1 d .
Fe3 Fe 0.67301(3) 0.70526(4) 0.20915(3) 0.02615(11) Uani 1 1 d .
C14 C 0.48994(19) 0.8400(3) 0.1718(2) 0.0305(7) Uani 1 1 d .
N1 N -0.02027(16) 0.7680(2) 0.15596(17) 0.0321(6) Uani 1 1 d .
Fe4 Fe 0.53202(3) 0.74626(4) 0.11502(3) 0.02255(11) Uani 1 1 d .
S6 S 0.45835(5) 0.82461(7) -0.00288(5) 0.02849(18) Uani 1 1 d .
C17 C 0.67848(19) 0.8886(3) 0.05721(19) 0.0295(7) Uani 1 1 d .
H17A H 0.6655 0.9723 0.0310 0.035 Uiso 1 1 calc R
H17B H 0.7390 0.8828 0.0804 0.035 Uiso 1 1 calc R
O3 O 0.22345(17) 0.8655(3) 0.34623(15) 0.0502(7) Uani 1 1 d .
S4 S 0.62044(5) 0.60299(7) 0.09325(5) 0.02603(17) Uani 1 1 d .
S1 S 0.12572(5) 0.63676(7) 0.16350(5) 0.02640(17) Uani 1 1 d .
N2 N 0.65193(16) 0.7929(2) -0.00056(16) 0.0291(6) Uani 1 1 d .
S5 S 0.63649(5) 0.88824(7) 0.13810(5) 0.02526(17) Uani 1 1 d .
C13 C 0.7817(2) 0.6860(3) 0.22734(19) 0.0310(7) Uani 1 1 d .
S3 S -0.01572(5) 0.67021(7) -0.01347(5) 0.03067(19) Uani 1 1 d .
C5 C 0.1672(2) 0.6171(3) 0.0270(2) 0.0336(8) Uani 1 1 d .
S2 S 0.09163(5) 0.91953(7) 0.11541(5) 0.02624(17) Uani 1 1 d .
O5 O 0.20467(17) 0.5390(2) 0.01113(16) 0.0505(7) Uani 1 1 d .
O15 O 0.44000(16) 0.5212(2) 0.13114(17) 0.0492(7) Uani 1 1 d .
O12 O 0.64141(17) 0.4690(2) 0.27982(16) 0.0499(7) Uani 1 1 d .
O13 O 0.84985(15) 0.6697(2) 0.23838(16) 0.0474(7) Uani 1 1 d .
O4 O 0.15440(17) 0.9105(2) -0.05522(16) 0.0485(7) Uani 1 1 d .
O14 O 0.46499(16) 0.8983(2) 0.21251(15) 0.0454(6) Uani 1 1 d .
C10 C -0.0408(2) 0.7074(4) -0.1149(2) 0.0443(9) Uani 1 1 d .
H10A H -0.0957 0.6748 -0.1440 0.066 Uiso 1 1 calc R
H10B H -0.0005 0.6676 -0.1343 0.066 Uiso 1 1 calc R
H10C H -0.0398 0.8001 -0.1215 0.066 Uiso 1 1 calc R
C3 C 0.2176(2) 0.8481(3) 0.2830(2) 0.0331(8) Uani 1 1 d .
C15 C 0.4742(2) 0.6113(3) 0.1236(2) 0.0316(7) Uani 1 1 d .
C11 C 0.6728(2) 0.8002(3) 0.2900(2) 0.0388(8) Uani 1 1 d .
O2 O 0.34961(15) 0.6421(2) 0.21950(16) 0.0462(6) Uani 1 1 d .
C16 C 0.67137(19) 0.6654(3) 0.02572(19) 0.0276(7) Uani 1 1 d .
H16A H 0.7315 0.6594 0.0521 0.033 Uiso 1 1 calc R
H16B H 0.6567 0.6089 -0.0203 0.033 Uiso 1 1 calc R
C12 C 0.6546(2) 0.5609(3) 0.2530(2) 0.0356(8) Uani 1 1 d .
C19 C 0.4980(2) 0.7565(3) -0.0743(2) 0.0391(8) Uani 1 1 d .
H19A H 0.5046 0.6633 -0.0659 0.047 Uiso 1 1 calc R
H19B H 0.4576 0.7708 -0.1269 0.047 Uiso 1 1 calc R
C1 C 0.2607(2) 0.9430(3) 0.1590(2) 0.0384(8) Uani 1 1 d .
O1 O 0.29209(17) 1.0261(3) 0.14030(18) 0.0589(8) Uani 1 1 d .
C7 C 0.0144(2) 0.8926(3) 0.1639(2) 0.0328(8) Uani 1 1 d .
H7A H 0.0407 0.9110 0.2199 0.039 Uiso 1 1 calc R
H7B H -0.0307 0.9547 0.1428 0.039 Uiso 1 1 calc R
C8 C -0.0925(2) 0.7420(3) 0.0896(2) 0.0370(8) Uani 1 1 d .
H8A H -0.1385 0.7912 0.0960 0.044 Uiso 1 1 calc R
H8B H -0.1060 0.6505 0.0911 0.044 Uiso 1 1 calc R
C6 C 0.0351(2) 0.6688(3) 0.1940(2) 0.0335(8) Uani 1 1 d .
H6A H 0.0031 0.5888 0.1873 0.040 Uiso 1 1 calc R
H6B H 0.0560 0.6884 0.2502 0.040 Uiso 1 1 calc R
O11 O 0.6715(2) 0.8616(3) 0.34128(16) 0.0632(9) Uani 1 1 d .
C18 C 0.5801(2) 0.8138(3) -0.0703(2) 0.0386(8) Uani 1 1 d .
H18A H 0.5935 0.7807 -0.1151 0.046 Uiso 1 1 calc R
H18B H 0.5724 0.9070 -0.0776 0.046 Uiso 1 1 calc R
C9 C -0.0900(2) 0.7706(3) 0.0094(2) 0.0367(8) Uani 1 1 d .
H9A H -0.0753 0.8613 0.0067 0.044 Uiso 1 1 calc R
H9B H -0.1451 0.7565 -0.0297 0.044 Uiso 1 1 calc R
C20 C 0.3572(2) 0.7526(3) -0.0366(2) 0.0430(9) Uani 1 1 d .
H20A H 0.3256 0.7868 -0.0879 0.065 Uiso 1 1 calc R
H20B H 0.3288 0.7721 -0.0001 0.065 Uiso 1 1 calc R
H20C H 0.3625 0.6600 -0.0402 0.065 Uiso 1 1 calc R

loop_
_atom_site_aniso_label
_atom_site_aniso_U_11
_atom_site_aniso_U_22
_atom_site_aniso_U_33
_atom_site_aniso_U_23
_atom_site_aniso_U_13
_atom_site_aniso_U_12
Fe1 0.0236(2) 0.0256(2) 0.0253(3) -0.00094(18) 0.00773(19) 0.00001(17)
C2 0.0311(18) 0.0324(16) 0.038(2) -0.0046(14) 0.0136(16) -0.0031(14)
Fe2 0.0240(2) 0.0212(2) 0.0227(2) 0.00091(16) 0.00873(19) 0.00321(16)
C4 0.0295(17) 0.0290(16) 0.036(2) 0.0001(14) 0.0131(15) 0.0083(13)
Fe3 0.0257(2) 0.0278(2) 0.0227(3) 0.00186(18) 0.00539(19) 0.00194(18)
C14 0.0285(17) 0.0292(16) 0.034(2) -0.0031(14) 0.0115(15) -0.0017(13)
N1 0.0287(15) 0.0347(14) 0.0363(18) 0.0021(12) 0.0152(13) 0.0003(11)
Fe4 0.0217(2) 0.0221(2) 0.0247(3) -0.00387(17) 0.00911(19) 0.00012(16)
S6 0.0235(4) 0.0288(4) 0.0294(5) -0.0031(3) 0.0042(3) 0.0031(3)
C17 0.0282(17) 0.0274(15) 0.036(2) 0.0024(13) 0.0156(15) 0.0011(12)
O3 0.0616(18) 0.0591(16) 0.0309(16) -0.0087(12) 0.0171(14) 0.0032(14)
S4 0.0255(4) 0.0212(3) 0.0326(5) -0.0026(3) 0.0114(3) 0.0015(3)
S1 0.0274(4) 0.0232(3) 0.0286(4) 0.0044(3) 0.0094(3) 0.0022(3)
N2 0.0312(15) 0.0330(13) 0.0257(15) 0.0022(11) 0.0130(12) 0.0058(11)
S5 0.0259(4) 0.0218(3) 0.0278(4) -0.0032(3) 0.0089(3) -0.0010(3)
C13 0.0319(18) 0.0351(17) 0.0206(18) 0.0058(13) 0.0019(14) 0.0014(14)
S3 0.0291(4) 0.0240(4) 0.0342(5) -0.0012(3) 0.0049(4) 0.0009(3)
C5 0.040(2) 0.0299(16) 0.033(2) 0.0044(14) 0.0144(16) 0.0073(14)
S2 0.0284(4) 0.0206(3) 0.0323(5) 0.0005(3) 0.0137(4) 0.0022(3)
O5 0.0639(18) 0.0484(15) 0.0451(17) 0.0025(12) 0.0262(15) 0.0267(14)
O15 0.0567(17) 0.0379(13) 0.067(2) -0.0144(13) 0.0400(15) -0.0174(12)
O12 0.0574(17) 0.0466(15) 0.0501(18) 0.0178(13) 0.0240(14) 0.0007(13)
O13 0.0300(14) 0.0608(17) 0.0504(18) 0.0152(13) 0.0124(13) 0.0020(12)
O4 0.0578(17) 0.0494(15) 0.0464(17) 0.0160(13) 0.0285(14) 0.0038(13)
O14 0.0517(16) 0.0466(14) 0.0457(17) -0.0116(12) 0.0266(14) 0.0059(12)
C10 0.041(2) 0.053(2) 0.030(2) -0.0094(16) -0.0001(17) -0.0017(17)
C3 0.0294(17) 0.0326(17) 0.036(2) -0.0020(14) 0.0091(16) 0.0001(13)
C15 0.0300(17) 0.0333(17) 0.036(2) -0.0103(14) 0.0172(16) -0.0007(14)
C11 0.043(2) 0.047(2) 0.0202(19) 0.0035(15) 0.0031(16) 0.0041(16)
O2 0.0341(14) 0.0481(15) 0.0539(18) -0.0045(13) 0.0119(13) 0.0111(12)
C16 0.0262(16) 0.0318(16) 0.0281(18) -0.0058(13) 0.0134(14) 0.0017(13)
C12 0.0293(18) 0.0394(18) 0.040(2) 0.0050(16) 0.0146(16) 0.0057(14)
C19 0.035(2) 0.051(2) 0.027(2) -0.0073(16) 0.0060(16) 0.0090(16)
C1 0.0308(19) 0.0419(19) 0.041(2) 0.0016(16) 0.0106(17) -0.0045(15)
O1 0.0497(17) 0.0552(17) 0.069(2) 0.0150(15) 0.0171(15) -0.0155(14)
C7 0.0314(18) 0.0319(16) 0.041(2) -0.0029(14) 0.0196(16) 0.0038(13)
C8 0.0262(17) 0.0430(19) 0.043(2) 0.0023(16) 0.0136(16) -0.0011(14)
C6 0.0345(18) 0.0403(18) 0.0297(19) 0.0083(14) 0.0163(16) 0.0004(14)
O11 0.087(2) 0.0704(19) 0.0269(16) -0.0093(14) 0.0126(15) 0.0157(17)
C18 0.040(2) 0.055(2) 0.0237(19) 0.0066(16) 0.0142(16) 0.0092(17)
C9 0.0240(17) 0.0345(17) 0.050(2) 0.0022(15) 0.0098(16) 0.0039(13)
C20 0.0246(18) 0.0398(19) 0.056(3) -0.0081(17) 0.0029(17) -0.0003(14)

loop_
_atom_type_symbol
_atom_type_description
_atom_type_scat_dispersion_real
_atom_type_scat_dispersion_imag
_atom_type_scat_source
C C 0.0033 0.0016 'International Tables Vol C Tables 4.2.6.8 and 6.1.1.4'
H H 0.0000 0.0000 'International Tables Vol C Tables 4.2.6.8 and 6.1.1.4'
N N 0.0061 0.0033 'International Tables Vol C Tables 4.2.6.8 and 6.1.1.4'
O O 0.0106 0.0060 'International Tables Vol C Tables 4.2.6.8 and 6.1.1.4'
S S 0.1246 0.1234 'International Tables Vol C Tables 4.2.6.8 and 6.1.1.4'
Fe Fe 0.3463 0.8444 'International Tables Vol C Tables 4.2.6.8 and 6.1.1.4'

loop_
_geom_angle_atom_site_label_1
_geom_angle_atom_site_label_2
_geom_angle_atom_site_label_3
_geom_angle
C2 Fe1 C1 93.05(16)
C2 Fe1 C3 97.30(16)
C1 Fe1 C3 102.38(16)
C2 Fe1 S2 159.93(12)
C1 Fe1 S2 85.15(12)
C3 Fe1 S2 102.62(11)
C2 Fe1 S1 88.23(12)
C1 Fe1 S1 157.08(12)
C3 Fe1 S1 100.15(11)
S2 Fe1 S1 85.87(5)
C2 Fe1 Fe2 104.49(12)
C1 Fe1 Fe2 101.64(12)
C3 Fe1 Fe2 146.42(11)
S2 Fe1 Fe2 56.64(4)
S1 Fe1 Fe2 56.09(3)
O2 C2 Fe1 178.4(3)
C4 Fe2 C5 90.07(15)
C4 Fe2 S1 160.09(11)
C5 Fe2 S1 88.52(12)
C4 Fe2 S3 104.55(12)
C5 Fe2 S3 97.18(12)
S1 Fe2 S3 95.34(4)
C4 Fe2 S2 88.15(11)
C5 Fe2 S2 158.35(12)
S1 Fe2 S2 85.89(6)
S3 Fe2 S2 104.15(4)
C4 Fe2 Fe1 104.69(12)
C5 Fe2 Fe1 103.65(12)
S1 Fe2 Fe1 56.55(4)
S3 Fe2 Fe1 143.80(3)
S2 Fe2 Fe1 56.21(3)
O4 C4 Fe2 177.5(3)
C11 Fe3 C12 92.73(17)
C11 Fe3 C13 101.97(16)
C12 Fe3 C13 99.02(14)
C11 Fe3 S4 157.53(12)
C12 Fe3 S4 86.83(13)
C13 Fe3 S4 100.28(11)
C11 Fe3 S5 85.75(12)
C12 Fe3 S5 155.23(11)
C13 Fe3 S5 105.48(10)
S4 Fe3 S5 85.36(5)
C11 Fe3 Fe4 101.39(12)
C12 Fe3 Fe4 99.95(11)
C13 Fe3 Fe4 148.99(11)
S4 Fe3 Fe4 56.74(3)
S5 Fe3 Fe4 56.43(3)
O14 C14 Fe4 176.5(3)
C6 N1 C7 115.4(3)
C6 N1 C8 121.3(3)
C7 N1 C8 118.3(3)
C14 Fe4 C15 91.80(15)
C14 Fe4 S6 98.64(12)
C15 Fe4 S6 102.96(12)
C14 Fe4 S5 89.39(11)
C15 Fe4 S5 161.23(12)
S6 Fe4 S5 95.37(4)
C14 Fe4 S4 155.73(11)
C15 Fe4 S4 85.64(11)
S6 Fe4 S4 105.46(5)
S5 Fe4 S4 85.60(6)
C14 Fe4 Fe3 101.11(12)
C15 Fe4 Fe3 104.50(12)
S6 Fe4 Fe3 145.41(3)
S5 Fe4 Fe3 56.97(4)
S4 Fe4 Fe3 56.61(4)
C20 S6 C19 98.66(17)
C20 S6 Fe4 109.86(14)
C19 S6 Fe4 108.50(13)
N2 C17 S5 118.6(2)
C16 S4 Fe3 108.97(11)
C16 S4 Fe4 112.60(10)
Fe3 S4 Fe4 66.64(4)
C6 S1 Fe2 110.20(11)
C6 S1 Fe1 110.16(12)
Fe2 S1 Fe1 67.36(4)
C17 N2 C16 115.7(3)
C17 N2 C18 120.6(3)
C16 N2 C18 117.9(3)
C17 S5 Fe4 110.93(11)
C17 S5 Fe3 110.38(10)
Fe4 S5 Fe3 66.60(4)
O13 C13 Fe3 177.8(3)
C10 S3 C9 99.92(17)
C10 S3 Fe2 108.89(13)
C9 S3 Fe2 109.02(12)
O5 C5 Fe2 177.6(3)
C7 S2 Fe1 107.69(12)
C7 S2 Fe2 112.54(10)
Fe1 S2 Fe2 67.15(4)
O3 C3 Fe1 177.0(3)
O15 C15 Fe4 176.9(3)
O11 C11 Fe3 179.1(4)
N2 C16 S4 116.3(2)
O12 C12 Fe3 178.7(4)
C18 C19 S6 112.8(2)
O1 C1 Fe1 177.2(4)
N1 C7 S2 115.9(2)
N1 C8 C9 118.4(3)
N1 C6 S1 118.7(2)
N2 C18 C19 119.0(3)
C8 C9 S3 111.5(2)

loop_
_geom_bond_atom_site_label_1
_geom_bond_atom_site_label_2
_geom_bond_distance
Fe1 C2 1.793(4)
Fe1 C1 1.799(4)
Fe1 C3 1.804(4)
Fe1 S2 2.2675(13)
Fe1 S1 2.2729(14)
Fe1 Fe2 2.5144(14)
C2 O2 1.139(4)
Fe2 C4 1.757(3)
Fe2 C5 1.774(3)
Fe2 S1 2.2609(15)
Fe2 S3 2.2703(15)
Fe2 S2 2.2789(14)
C4 O4 1.160(4)
Fe3 C11 1.787(4)
Fe3 C12 1.793(4)
Fe3 C13 1.810(4)
Fe3 S4 2.2743(15)
Fe3 S5 2.2841(14)
Fe3 Fe4 2.5005(14)
C14 O14 1.157(4)
C14 Fe4 1.762(3)
N1 C6 1.425(4)
N1 C7 1.425(4)
N1 C8 1.443(4)
Fe4 C15 1.772(3)
Fe4 S6 2.2563(14)
Fe4 S5 2.2702(14)
Fe4 S4 2.2776(13)
S6 C20 1.813(4)
S6 C19 1.821(4)
C17 N2 1.417(4)
C17 S5 1.863(3)
O3 C3 1.144(4)
S4 C16 1.868(3)
S1 C6 1.870(3)
N2 C16 1.422(4)
N2 C18 1.464(4)
C13 O13 1.141(4)
S3 C10 1.802(4)
S3 C9 1.820(3)
C5 O5 1.144(4)
S2 C7 1.865(3)
O15 C15 1.150(4)
O12 C12 1.141(4)
C11 O11 1.146(4)
C19 C18 1.523(5)
C1 O1 1.141(4)
C8 C9 1.517(5)
